data_7005279
loop_
_publ_author_name
'Wiznycia, Alexander V.'
'Desper, John'
'Levy, Christopher J.'

_publ_section_title
;
 Iron(II) and zinc(II) monohelical binaphthyl-salen complexes with
 overlapping benz[a]anthryl sidearms.
;
_journal_issue 15
_journal_name_full 'Dalton transactions (Cambridge, England : 2003)'
_journal_page_first 1520
_journal_page_last 1527
_journal_paper_doi 10.1039/B700001D
_journal_year 2007
_chemical_formula_moiety '(C58 H36 N2 O2) (C H2 Cl2)'
_chemical_formula_sum 'C59 H38 Cl2 N2 O2'
_chemical_formula_weight 877.81
_chemical_name_common '2,2-bis(benzanthracenol imine)binaphthyl, dichloromethane'
_chemical_name_systematic
;
2,2-bis(benzanthracenol imine)binaphthyl, dichloromethane
;
_space_group_IT_number 19
_symmetry_cell_setting orthorhombic
_symmetry_space_group_name_Hall 'P 2ac 2ab'
_symmetry_space_group_name_H-M 'P 21 21 21'
_atom_sites_solution_hydrogens geom
_atom_sites_solution_primary direct
_atom_sites_solution_secondary difmap
_audit_creation_method SHELXL-97
_cell_angle_alpha 90.00
_cell_angle_beta 90.00
_cell_angle_gamma 90.00
_cell_formula_units_Z 4
_cell_length_a 8.8321(14)
_cell_length_b 11.5748(18)
_cell_length_c 42.316(7)
_cell_measurement_reflns_used 6319
_cell_measurement_temperature 100(2)
_cell_measurement_theta_max 25.55
_cell_measurement_theta_min 2.35
_cell_volume 4326.0(12)
_computing_cell_refinement 'Bruker XSCANS'
_computing_data_collection 'Bruker XSCANS'
_computing_data_reduction 'Bruker SHELXTL'
_computing_molecular_graphics 'Bruker SHELXTL'
_computing_publication_material 'Bruker SHELXTL'
_computing_structure_refinement 'SHELXL-97 (Sheldrick, 1997)'
_computing_structure_solution 'SHELXS-97 (Sheldrick, 1990)'
_diffrn_ambient_temperature 100(2)
_diffrn_measured_fraction_theta_full 0.944
_diffrn_measured_fraction_theta_max 0.944
_diffrn_measurement_device_type 'CCD area detector'
_diffrn_measurement_method 'phi and omega scans'
_diffrn_radiation_monochromator graphite
_diffrn_radiation_source 'fine-focus sealed tube'
_diffrn_radiation_type MoK\a
_diffrn_radiation_wavelength 0.71073
_diffrn_reflns_av_R_equivalents 0.0467
_diffrn_reflns_av_sigmaI/netI 0.0510
_diffrn_reflns_limit_h_max 10
_diffrn_reflns_limit_h_min -10
_diffrn_reflns_limit_k_max 14
_diffrn_reflns_limit_k_min -13
_diffrn_reflns_limit_l_max 47
_diffrn_reflns_limit_l_min -50
_diffrn_reflns_number 24399
_diffrn_reflns_theta_full 25.71
_diffrn_reflns_theta_max 25.71
_diffrn_reflns_theta_min 2.28
_exptl_absorpt_coefficient_mu 0.200
_exptl_absorpt_correction_type none
_exptl_crystal_colour orange
_exptl_crystal_density_diffrn 1.348
_exptl_crystal_density_method 'not measured'
_exptl_crystal_description plate
_exptl_crystal_F_000 1824
_exptl_crystal_size_max 0.22
_exptl_crystal_size_mid 0.15
_exptl_crystal_size_min 0.05
_refine_diff_density_max 0.299
_refine_diff_density_min -0.332
_refine_diff_density_rms 0.069
_refine_ls_abs_structure_details 'Flack H D (1983), Acta Cryst. A39, 876-881'
_refine_ls_abs_structure_Flack 0.04(17)
_refine_ls_extinction_method none
_refine_ls_goodness_of_fit_ref 1.353
_refine_ls_hydrogen_treatment constr
_refine_ls_matrix_type full
_refine_ls_number_parameters 608
_refine_ls_number_reflns 7579
_refine_ls_number_restraints 3
_refine_ls_restrained_S_all 1.353
_refine_ls_R_factor_all 0.0957
_refine_ls_R_factor_gt 0.0928
_refine_ls_shift/su_max 0.000
_refine_ls_shift/su_mean 0.000
_refine_ls_structure_factor_coef Fsqd
_refine_ls_weighting_details 'calc w=1/[\s^2^(Fo^2^)+(0.0450P)^2^+6.5000P] where P=(Fo^2^+2Fc^2^)/3'
_refine_ls_weighting_scheme calc
_refine_ls_wR_factor_gt 0.1882
_refine_ls_wR_factor_ref 0.1896
_reflns_Friedel_coverage 0.720
_reflns_number_gt 7322
_reflns_number_total 7579
_reflns_threshold_expression >2sigma(I)
_cod_data_source_file B700001D.txt
_cod_data_source_block al0501m
_cod_depositor_comments
;
The following automatic conversions were performed:
'_symmetry_cell_setting' value 'Orthorhombic' changed to 'orthorhombic'
according to '/home/saulius/struct/CIF-dictionaries/cif_core.dic'
dictionary named 'cif_core.dic' version 2.4.1 from 2010-06-29.

Automatic conversion script
Id: cif_fix_enum 1527 2010-12-29 10:47:43Z saulius 
;
_cod_original_cell_volume 4325.9(12)
_cod_original_sg_symbol_H-M P2(1)2(1)2(1)
_cod_database_code 7005279

loop_
_symmetry_equiv_pos_as_xyz
'x, y, z'
'-x+1/2, -y, z+1/2'
'-x, y+1/2, -z+1/2'
'x+1/2, -y+1/2, -z'

loop_
_atom_site_label
_atom_site_type_symbol
_atom_site_fract_x
_atom_site_fract_y
_atom_site_fract_z
_atom_site_U_iso_or_equiv
_atom_site_adp_type
_atom_site_occupancy
_atom_site_symmetry_multiplicity
_atom_site_calc_flag
_atom_site_refinement_flags
_atom_site_disorder_assembly
_atom_site_disorder_group
C1A C 0.693(3) 0.1477(14) 0.5849(4) 0.058(5) Uani 0.513(6) 1 d PD A 1
H1A H 0.6073 0.1689 0.5710 0.070 Uiso 0.513(6) 1 calc PR A 1
H1B H 0.7545 0.0886 0.5739 0.070 Uiso 0.513(6) 1 calc PR A 1
Cl1A Cl 0.8058(4) 0.2717(3) 0.59257(9) 0.0542(14) Uani 0.513(6) 1 d PD A 1
Cl2A Cl 0.6246(11) 0.0914(7) 0.6199(2) 0.071(2) Uani 0.513(6) 1 d PD A 1
C1B C 0.645(4) 0.1093(15) 0.5876(4) 0.058(5) Uani 0.487(6) 1 d PD A 2
H1C H 0.5410 0.0842 0.5819 0.070 Uiso 0.487(6) 1 calc PR A 2
H1D H 0.7153 0.0471 0.5813 0.070 Uiso 0.487(6) 1 calc PR A 2
Cl1B Cl 0.6885(13) 0.2344(4) 0.56634(15) 0.159(5) Uani 0.487(6) 1 d PD A 2
Cl2B Cl 0.6536(11) 0.1256(9) 0.62724(19) 0.077(3) Uani 0.487(6) 1 d PD A 2
C101 C 0.9939(6) 0.7925(4) 0.42491(12) 0.0287(12) Uani 1 1 d . . .
C102 C 0.9001(6) 0.7483(4) 0.40021(12) 0.0238(11) Uani 1 1 d . . .
O102 O 0.8607(4) 0.6385(3) 0.40055(8) 0.0275(8) Uani 1 1 d . . .
H102 H 0.8190 0.6214 0.3833 0.033 Uiso 1 1 calc R . .
C103 C 0.8506(6) 0.8227(4) 0.37613(12) 0.0241(11) Uani 1 1 d . . .
C104 C 0.8982(6) 0.9389(4) 0.37501(13) 0.0256(11) Uani 1 1 d . . .
H104 H 0.8636 0.9886 0.3587 0.031 Uiso 1 1 calc R . .
C105 C 0.9939(7) 0.9788(4) 0.39759(12) 0.0318(13) Uani 1 1 d . . .
H105 H 1.0299 1.0560 0.3963 0.038 Uiso 1 1 calc R . .
C106 C 1.0410(6) 0.9091(4) 0.42277(13) 0.0316(13) Uani 1 1 d . . .
C107 C 1.1393(7) 0.9565(5) 0.44669(13) 0.0356(14) Uani 1 1 d . . .
H107 H 1.1738 1.0338 0.4446 0.043 Uiso 1 1 calc R . .
C108 C 1.1831(6) 0.8952(5) 0.47161(13) 0.0331(13) Uani 1 1 d . . .
H108 H 1.2485 0.9294 0.4868 0.040 Uiso 1 1 calc R . .
C109 C 1.1338(6) 0.7789(5) 0.47606(13) 0.0317(12) Uani 1 1 d . . .
C110 C 1.1733(7) 0.7195(5) 0.50313(14) 0.0377(14) Uani 1 1 d . . .
H110 H 1.2327 0.7581 0.5186 0.045 Uiso 1 1 calc R . .
C111 C 1.1302(7) 0.6050(5) 0.50892(13) 0.0385(14) Uani 1 1 d . . .
C112 C 1.1681(8) 0.5441(6) 0.53667(15) 0.0509(19) Uani 1 1 d . . .
H112 H 1.2261 0.5813 0.5526 0.061 Uiso 1 1 calc R . .
C113 C 1.1228(9) 0.4329(6) 0.54092(14) 0.058(2) Uani 1 1 d . . .
H113 H 1.1511 0.3926 0.5596 0.070 Uiso 1 1 calc R . .
C114 C 1.0340(8) 0.3772(5) 0.51783(15) 0.0480(17) Uani 1 1 d . . .
H114 H 1.0015 0.2999 0.5211 0.058 Uiso 1 1 calc R . .
C115 C 0.9945(8) 0.4340(5) 0.49087(14) 0.0431(15) Uani 1 1 d . . .
H115 H 0.9358 0.3954 0.4753 0.052 Uiso 1 1 calc R . .
C116 C 1.0401(7) 0.5507(5) 0.48562(13) 0.0344(13) Uani 1 1 d . . .
C117 C 0.9973(6) 0.6090(5) 0.45829(13) 0.0319(12) Uani 1 1 d . . .
H117 H 0.9378 0.5699 0.4429 0.038 Uiso 1 1 calc R . .
C118 C 1.0393(5) 0.7230(4) 0.45284(12) 0.0250(11) Uani 1 1 d . . .
C119 C 0.7519(5) 0.7781(4) 0.35111(12) 0.0212(10) Uani 1 1 d . . .
H119 H 0.7140 0.8287 0.3353 0.025 Uiso 1 1 calc R . .
N119 N 0.7166(4) 0.6701(3) 0.35053(9) 0.0192(9) Uani 1 1 d . . .
C120 C 0.4663(6) 0.4573(4) 0.31199(11) 0.0234(11) Uani 1 1 d . . .
C121 C 0.5672(5) 0.5117(4) 0.33377(12) 0.0214(11) Uani 1 1 d . . .
C122 C 0.6211(5) 0.6195(4) 0.32692(12) 0.0214(11) Uani 1 1 d . . .
C123 C 0.5897(6) 0.6739(4) 0.29817(12) 0.0231(11) Uani 1 1 d . . .
H123 H 0.6336 0.7469 0.2936 0.028 Uiso 1 1 calc R . .
C124 C 0.4968(5) 0.6231(4) 0.27670(11) 0.0214(10) Uani 1 1 d . . .
H124 H 0.4756 0.6611 0.2573 0.026 Uiso 1 1 calc R . .
C125 C 0.4313(5) 0.5140(4) 0.28306(12) 0.0247(12) Uani 1 1 d . . .
C126 C 0.3319(5) 0.4595(4) 0.26160(13) 0.0278(12) Uani 1 1 d . . .
H126 H 0.3069 0.4970 0.2423 0.033 Uiso 1 1 calc R . .
C127 C 0.2714(6) 0.3543(4) 0.26809(15) 0.0347(14) Uani 1 1 d . . .
H127 H 0.2057 0.3188 0.2532 0.042 Uiso 1 1 calc R . .
C128 C 0.3046(6) 0.2979(4) 0.29628(14) 0.0321(13) Uani 1 1 d . . .
H128 H 0.2602 0.2249 0.3007 0.039 Uiso 1 1 calc R . .
C129 C 0.4011(6) 0.3476(4) 0.31772(12) 0.0256(11) Uani 1 1 d . . .
H129 H 0.4247 0.3077 0.3367 0.031 Uiso 1 1 calc R . .
C201 C 0.8660(5) 0.2292(4) 0.23667(11) 0.0191(10) Uani 1 1 d . . .
C202 C 0.8320(5) 0.2640(4) 0.26775(12) 0.0210(11) Uani 1 1 d . . .
O202 O 0.7358(4) 0.3520(3) 0.27266(8) 0.0205(7) Uani 1 1 d . . .
H202 H 0.7203 0.3595 0.2921 0.025 Uiso 1 1 calc R . .
C203 C 0.8930(6) 0.2091(4) 0.29430(12) 0.0209(11) Uani 1 1 d . . .
C204 C 0.9946(6) 0.1145(4) 0.28937(12) 0.0250(11) Uani 1 1 d . . .
H204 H 1.0387 0.0764 0.3070 0.030 Uiso 1 1 calc R . .
C205 C 1.0283(5) 0.0788(4) 0.25955(12) 0.0214(11) Uani 1 1 d . . .
H205 H 1.0959 0.0159 0.2566 0.026 Uiso 1 1 calc R . .
C206 C 0.9648(5) 0.1334(4) 0.23320(12) 0.0235(11) Uani 1 1 d . . .
C207 C 0.9988(6) 0.0894(4) 0.20232(12) 0.0275(12) Uani 1 1 d . . .
H207 H 1.0667 0.0261 0.2003 0.033 Uiso 1 1 calc R . .
C208 C 0.9375(5) 0.1350(4) 0.17644(12) 0.0237(11) Uani 1 1 d . . .
H208 H 0.9620 0.1033 0.1564 0.028 Uiso 1 1 calc R . .
C209 C 0.8349(6) 0.2312(5) 0.17822(12) 0.0286(12) Uani 1 1 d . . .
C210 C 0.7725(6) 0.2758(5) 0.15064(12) 0.0299(12) Uani 1 1 d . . .
H210 H 0.7990 0.2418 0.1310 0.036 Uiso 1 1 calc R . .
C211 C 0.6719(6) 0.3693(4) 0.15089(13) 0.0290(12) Uani 1 1 d . . .
C212 C 0.6029(6) 0.4145(5) 0.12299(14) 0.0376(14) Uani 1 1 d . . .
H212 H 0.6238 0.3799 0.1031 0.045 Uiso 1 1 calc R . .
C213 C 0.5085(7) 0.5054(5) 0.12458(13) 0.0361(14) Uani 1 1 d . . .
H213 H 0.4642 0.5350 0.1058 0.043 Uiso 1 1 calc R . .
C214 C 0.4749(6) 0.5571(4) 0.15387(13) 0.0320(13) Uani 1 1 d . . .
H214 H 0.4077 0.6211 0.1545 0.038 Uiso 1 1 calc R . .
C215 C 0.5362(6) 0.5177(4) 0.18111(13) 0.0306(12) Uani 1 1 d . . .
H215 H 0.5123 0.5541 0.2006 0.037 Uiso 1 1 calc R . .
C216 C 0.6381(6) 0.4201(4) 0.18043(12) 0.0255(11) Uani 1 1 d . . .
C217 C 0.7026(5) 0.3760(4) 0.20810(11) 0.0201(10) Uani 1 1 d . . .
H217 H 0.6787 0.4120 0.2276 0.024 Uiso 1 1 calc R . .
C218 C 0.7995(5) 0.2825(4) 0.20829(12) 0.0214(11) Uani 1 1 d . . .
C219 C 0.8581(6) 0.2434(4) 0.32604(11) 0.0230(11) Uani 1 1 d . . .
H219 H 0.9062 0.2052 0.3432 0.028 Uiso 1 1 calc R . .
N219 N 0.7624(4) 0.3252(3) 0.33178(10) 0.0182(9) Uani 1 1 d . . .
C220 C 0.5597(6) 0.4891(4) 0.39379(12) 0.0278(12) Uani 1 1 d . . .
C221 C 0.6135(6) 0.4506(4) 0.36362(13) 0.0249(12) Uani 1 1 d . . .
C222 C 0.7140(6) 0.3589(4) 0.36222(11) 0.0226(11) Uani 1 1 d . . .
C223 C 0.7606(7) 0.3012(4) 0.38982(12) 0.0274(12) Uani 1 1 d . . .
H223 H 0.8267 0.2367 0.3884 0.033 Uiso 1 1 calc R . .
C224 C 0.7105(7) 0.3384(4) 0.41863(13) 0.0332(13) Uani 1 1 d . . .
H224 H 0.7446 0.3004 0.4372 0.040 Uiso 1 1 calc R . .
C225 C 0.6085(7) 0.4325(5) 0.42137(13) 0.0326(13) Uani 1 1 d . . .
C226 C 0.5605(7) 0.4727(5) 0.45132(14) 0.0435(16) Uani 1 1 d . . .
H226 H 0.5956 0.4353 0.4699 0.052 Uiso 1 1 calc R . .
C227 C 0.4647(7) 0.5642(6) 0.45381(14) 0.0440(17) Uani 1 1 d . . .
H227 H 0.4312 0.5901 0.4739 0.053 Uiso 1 1 calc R . .
C228 C 0.4160(7) 0.6200(5) 0.42600(14) 0.0410(15) Uani 1 1 d . . .
H228 H 0.3503 0.6848 0.4276 0.049 Uiso 1 1 calc R . .
C229 C 0.4606(6) 0.5835(5) 0.39727(14) 0.0332(13) Uani 1 1 d . . .
H230 H 0.4244 0.6223 0.3790 0.040 Uiso 1 1 calc R . .

loop_
_atom_site_aniso_label
_atom_site_aniso_U_11
_atom_site_aniso_U_22
_atom_site_aniso_U_33
_atom_site_aniso_U_23
_atom_site_aniso_U_13
_atom_site_aniso_U_12
C1A 0.097(17) 0.020(11) 0.056(5) 0.016(6) -0.021(7) 0.014(8)
Cl1A 0.062(2) 0.0278(16) 0.073(3) 0.0191(16) 0.0130(19) 0.0132(14)
Cl2A 0.047(3) 0.066(3) 0.102(7) 0.018(4) 0.020(4) -0.006(2)
C1B 0.097(17) 0.020(11) 0.056(5) 0.016(6) -0.021(7) 0.014(8)
Cl1B 0.328(13) 0.049(3) 0.099(5) 0.007(3) 0.059(7) -0.006(5)
Cl2B 0.057(5) 0.132(8) 0.042(2) -0.009(4) -0.015(3) 0.045(5)
C101 0.026(3) 0.028(3) 0.032(3) -0.011(2) 0.003(2) 0.003(2)
C102 0.027(3) 0.015(2) 0.029(3) -0.005(2) 0.004(2) -0.003(2)
O102 0.038(2) 0.0166(16) 0.0282(19) 0.0016(15) -0.0079(17) -0.0061(15)
C103 0.028(3) 0.020(2) 0.024(3) -0.005(2) 0.003(2) -0.002(2)
C104 0.025(3) 0.021(2) 0.032(3) -0.002(2) 0.001(2) -0.002(2)
C105 0.036(3) 0.025(3) 0.035(3) -0.002(2) -0.003(3) -0.016(2)
C106 0.032(3) 0.025(3) 0.038(3) -0.009(2) 0.003(3) -0.004(2)
C107 0.031(3) 0.034(3) 0.042(3) -0.010(3) -0.004(3) -0.014(3)
C108 0.024(3) 0.039(3) 0.036(3) -0.015(3) -0.013(2) -0.006(2)
C109 0.026(3) 0.038(3) 0.031(3) -0.004(2) 0.004(2) 0.006(3)
C110 0.031(3) 0.041(3) 0.041(3) -0.019(3) -0.004(3) 0.003(3)
C111 0.043(4) 0.048(4) 0.024(3) -0.014(3) 0.000(3) 0.017(3)
C112 0.064(5) 0.049(4) 0.040(4) -0.005(3) -0.016(3) 0.035(4)
C113 0.098(6) 0.049(4) 0.027(3) -0.003(3) 0.000(4) 0.051(4)
C114 0.065(5) 0.025(3) 0.054(4) 0.003(3) 0.011(4) 0.024(3)
C115 0.055(4) 0.040(3) 0.035(3) 0.005(3) -0.005(3) 0.014(3)
C116 0.037(3) 0.041(3) 0.025(3) 0.000(2) 0.005(3) 0.011(3)
C117 0.027(3) 0.032(3) 0.037(3) 0.004(2) -0.002(3) 0.005(2)
C118 0.012(2) 0.031(3) 0.032(3) -0.007(2) 0.001(2) 0.008(2)
C119 0.020(3) 0.019(2) 0.025(3) 0.009(2) 0.002(2) -0.006(2)
N119 0.014(2) 0.020(2) 0.023(2) 0.0057(17) 0.0033(17) -0.0001(16)
C120 0.023(3) 0.023(2) 0.025(3) -0.008(2) 0.000(2) 0.006(2)
C121 0.019(3) 0.021(2) 0.024(3) 0.002(2) 0.004(2) 0.003(2)
C122 0.013(2) 0.020(2) 0.030(3) 0.001(2) -0.001(2) 0.0002(19)
C123 0.022(3) 0.016(2) 0.031(3) 0.004(2) 0.009(2) 0.003(2)
C124 0.017(2) 0.021(2) 0.026(3) -0.005(2) 0.002(2) 0.011(2)
C125 0.017(3) 0.027(3) 0.030(3) -0.017(2) 0.000(2) 0.011(2)
C126 0.017(3) 0.032(3) 0.034(3) -0.011(2) -0.003(2) 0.012(2)
C127 0.018(3) 0.029(3) 0.057(4) -0.026(3) -0.006(3) 0.006(2)
C128 0.028(3) 0.023(3) 0.046(3) -0.008(2) -0.009(3) -0.006(2)
C129 0.027(3) 0.022(2) 0.028(3) 0.000(2) -0.004(2) -0.003(2)
C201 0.014(2) 0.015(2) 0.027(3) 0.0005(19) -0.004(2) 0.0021(19)
C202 0.017(2) 0.009(2) 0.037(3) -0.001(2) -0.004(2) 0.0001(18)
O202 0.0242(18) 0.0175(17) 0.0198(17) -0.0004(13) -0.0007(14) 0.0094(14)
C203 0.024(3) 0.011(2) 0.029(3) 0.0031(19) -0.011(2) -0.0064(19)
C204 0.027(3) 0.014(2) 0.034(3) 0.006(2) -0.014(2) -0.005(2)
C205 0.020(3) 0.013(2) 0.031(3) -0.0021(19) -0.005(2) -0.0057(19)
C206 0.018(3) 0.025(3) 0.027(3) -0.005(2) 0.000(2) -0.006(2)
C207 0.019(3) 0.024(3) 0.040(3) 0.000(2) 0.001(2) -0.006(2)
C208 0.020(3) 0.026(3) 0.025(3) -0.001(2) 0.010(2) -0.003(2)
C209 0.015(3) 0.038(3) 0.033(3) 0.001(2) 0.007(2) -0.001(2)
C210 0.030(3) 0.040(3) 0.020(3) 0.000(2) 0.007(2) -0.004(2)
C211 0.026(3) 0.026(3) 0.035(3) 0.004(2) 0.000(2) -0.006(2)
C212 0.031(3) 0.053(4) 0.029(3) 0.003(3) 0.001(3) -0.001(3)
C213 0.034(3) 0.045(3) 0.030(3) 0.020(3) -0.008(3) 0.010(3)
C214 0.037(3) 0.022(2) 0.037(3) 0.017(2) -0.004(3) 0.011(2)
C215 0.034(3) 0.021(2) 0.037(3) 0.004(2) 0.006(3) -0.001(2)
C216 0.023(3) 0.014(2) 0.039(3) 0.000(2) 0.004(2) -0.009(2)
C217 0.015(2) 0.020(2) 0.026(3) 0.007(2) 0.001(2) -0.0020(19)
C218 0.018(2) 0.018(2) 0.028(3) -0.001(2) 0.005(2) -0.0032(19)
C219 0.026(3) 0.016(2) 0.027(3) 0.007(2) -0.012(2) -0.007(2)
N219 0.018(2) 0.0077(17) 0.029(2) 0.0023(16) -0.0040(18) 0.0017(15)
C220 0.034(3) 0.024(3) 0.025(3) -0.004(2) 0.009(2) -0.015(2)
C221 0.022(3) 0.011(2) 0.041(3) -0.004(2) -0.001(2) -0.009(2)
C222 0.030(3) 0.020(2) 0.019(2) 0.0018(19) 0.002(2) -0.014(2)
C223 0.045(3) 0.014(2) 0.023(3) 0.000(2) -0.004(3) -0.007(2)
C224 0.048(4) 0.026(3) 0.026(3) 0.002(2) -0.006(3) -0.013(3)
C225 0.036(3) 0.029(3) 0.033(3) 0.000(2) 0.004(3) -0.014(3)
C226 0.053(4) 0.046(4) 0.032(3) -0.009(3) 0.009(3) -0.018(3)
C227 0.048(4) 0.054(4) 0.031(3) -0.014(3) 0.018(3) -0.024(3)
C228 0.031(3) 0.040(3) 0.052(4) -0.023(3) 0.015(3) -0.011(3)
C229 0.025(3) 0.030(3) 0.045(3) -0.013(2) 0.004(3) -0.005(2)

loop_
_atom_type_symbol
_atom_type_description
_atom_type_scat_dispersion_real
_atom_type_scat_dispersion_imag
_atom_type_scat_source
C C 0.0033 0.0016 'International Tables Vol C Tables 4.2.6.8 and 6.1.1.4'
H H 0.0000 0.0000 'International Tables Vol C Tables 4.2.6.8 and 6.1.1.4'
N N 0.0061 0.0033 'International Tables Vol C Tables 4.2.6.8 and 6.1.1.4'
O O 0.0106 0.0060 'International Tables Vol C Tables 4.2.6.8 and 6.1.1.4'
Cl Cl 0.1484 0.1585 'International Tables Vol C Tables 4.2.6.8 and 6.1.1.4'

loop_
_geom_angle_atom_site_label_1
_geom_angle_atom_site_label_2
_geom_angle_atom_site_label_3
_geom_angle
_geom_angle_site_symmetry_1
_geom_angle_site_symmetry_3
_geom_angle_publ_flag
Cl2A C1A Cl1A 110.2(9) . . ?
Cl2A C1A H1A 109.6 . . ?
Cl1A C1A H1A 109.6 . . ?
Cl2A C1A H1B 109.6 . . ?
Cl1A C1A H1B 109.6 . . ?
H1A C1A H1B 108.1 . . ?
Cl2B C1B Cl1B 114.1(10) . . ?
Cl2B C1B H1C 108.7 . . ?
Cl1B C1B H1C 108.7 . . ?
Cl2B C1B H1D 108.7 . . ?
Cl1B C1B H1D 108.7 . . ?
H1C C1B H1D 107.6 . . ?
C106 C101 C102 117.7(5) . . ?
C106 C101 C118 119.3(5) . . ?
C102 C101 C118 123.0(5) . . ?
O102 C102 C103 121.2(4) . . ?
O102 C102 C101 119.4(4) . . ?
C103 C102 C101 119.5(4) . . ?
C102 O102 H102 109.5 . . ?
C102 C103 C104 121.1(5) . . ?
C102 C103 C119 119.5(4) . . ?
C104 C103 C119 119.3(5) . . ?
C105 C104 C103 119.1(5) . . ?
C105 C104 H104 120.4 . . ?
C103 C104 H104 120.4 . . ?
C104 C105 C106 121.7(5) . . ?
C104 C105 H105 119.2 . . ?
C106 C105 H105 119.2 . . ?
C105 C106 C101 120.7(5) . . ?
C105 C106 C107 119.6(5) . . ?
C101 C106 C107 119.6(5) . . ?
C108 C107 C106 122.0(5) . . ?
C108 C107 H107 119.0 . . ?
C106 C107 H107 119.0 . . ?
C107 C108 C109 121.3(5) . . ?
C107 C108 H108 119.3 . . ?
C109 C108 H108 119.3 . . ?
C110 C109 C108 120.1(5) . . ?
C110 C109 C118 119.2(5) . . ?
C108 C109 C118 120.6(5) . . ?
C109 C110 C111 123.2(5) . . ?
C109 C110 H110 118.4 . . ?
C111 C110 H110 118.4 . . ?
C110 C111 C112 123.6(6) . . ?
C110 C111 C116 116.9(5) . . ?
C112 C111 C116 119.5(6) . . ?
C113 C112 C111 120.9(6) . . ?
C113 C112 H112 119.6 . . ?
C111 C112 H112 119.6 . . ?
C112 C113 C114 120.4(6) . . ?
C112 C113 H113 119.8 . . ?
C114 C113 H113 119.8 . . ?
C115 C114 C113 120.1(6) . . ?
C115 C114 H114 119.9 . . ?
C113 C114 H114 119.9 . . ?
C114 C115 C116 121.0(6) . . ?
C114 C115 H115 119.5 . . ?
C116 C115 H115 119.5 . . ?
C117 C116 C111 121.1(6) . . ?
C117 C116 C115 120.8(6) . . ?
C111 C116 C115 118.1(5) . . ?
C118 C117 C116 121.7(5) . . ?
C118 C117 H117 119.1 . . ?
C116 C117 H117 119.1 . . ?
C117 C118 C109 117.8(5) . . ?
C117 C118 C101 125.1(5) . . ?
C109 C118 C101 117.1(5) . . ?
N119 C119 C103 120.0(4) . . ?
N119 C119 H119 120.0 . . ?
C103 C119 H119 120.0 . . ?
C119 N119 C122 123.5(4) . . ?
C129 C120 C125 118.2(5) . . ?
C129 C120 C121 122.6(5) . . ?
C125 C120 C121 119.2(4) . . ?
C122 C121 C120 118.9(4) . . ?
C122 C121 C221 120.8(4) . . ?
C120 C121 C221 120.3(4) . . ?
C121 C122 C123 121.8(5) . . ?
C121 C122 N119 115.5(4) . . ?
C123 C122 N119 122.7(4) . . ?
C124 C123 C122 120.5(4) . . ?
C124 C123 H123 119.7 . . ?
C122 C123 H123 119.7 . . ?
C123 C124 C125 120.4(5) . . ?
C123 C124 H124 119.8 . . ?
C125 C124 H124 119.8 . . ?
C126 C125 C124 122.1(5) . . ?
C126 C125 C120 118.9(5) . . ?
C124 C125 C120 119.1(4) . . ?
C127 C126 C125 121.0(5) . . ?
C127 C126 H126 119.5 . . ?
C125 C126 H126 119.5 . . ?
C126 C127 C128 120.8(5) . . ?
C126 C127 H127 119.6 . . ?
C128 C127 H127 119.6 . . ?
C129 C128 C127 120.1(5) . . ?
C129 C128 H128 120.0 . . ?
C127 C128 H128 120.0 . . ?
C128 C129 C120 121.1(5) . . ?
C128 C129 H129 119.5 . . ?
C120 C129 H129 119.5 . . ?
C202 C201 C206 116.8(4) . . ?
C202 C201 C218 123.9(4) . . ?
C206 C201 C218 119.2(4) . . ?
O202 C202 C203 117.7(4) . . ?
O202 C202 C201 119.8(4) . . ?
C203 C202 C201 122.5(4) . . ?
C202 O202 H202 109.5 . . ?
C202 C203 C204 118.2(4) . . ?
C202 C203 C219 122.9(4) . . ?
C204 C203 C219 118.9(4) . . ?
C205 C204 C203 120.3(4) . . ?
C205 C204 H204 119.9 . . ?
C203 C204 H204 119.9 . . ?
C204 C205 C206 120.9(4) . . ?
C204 C205 H205 119.5 . . ?
C206 C205 H205 119.5 . . ?
C205 C206 C201 121.1(4) . . ?
C205 C206 C207 118.8(5) . . ?
C201 C206 C207 120.1(5) . . ?
C208 C207 C206 121.5(5) . . ?
C208 C207 H207 119.2 . . ?
C206 C207 H207 119.2 . . ?
C207 C208 C209 121.4(5) . . ?
C207 C208 H208 119.3 . . ?
C209 C208 H208 119.3 . . ?
C210 C209 C208 119.6(5) . . ?
C210 C209 C218 120.2(5) . . ?
C208 C209 C218 120.2(5) . . ?
C209 C210 C211 122.1(5) . . ?
C209 C210 H210 118.9 . . ?
C211 C210 H210 118.9 . . ?
C210 C211 C216 117.6(5) . . ?
C210 C211 C212 123.2(5) . . ?
C216 C211 C212 119.2(5) . . ?
C213 C212 C211 120.7(6) . . ?
C213 C212 H212 119.7 . . ?
C211 C212 H212 119.7 . . ?
C212 C213 C214 120.5(5) . . ?
C212 C213 H213 119.7 . . ?
C214 C213 H213 119.7 . . ?
C215 C214 C213 121.5(5) . . ?
C215 C214 H214 119.3 . . ?
C213 C214 H214 119.3 . . ?
C214 C215 C216 119.7(5) . . ?
C214 C215 H215 120.1 . . ?
C216 C215 H215 120.1 . . ?
C217 C216 C211 120.1(5) . . ?
C217 C216 C215 121.5(5) . . ?
C211 C216 C215 118.3(5) . . ?
C218 C217 C216 123.0(5) . . ?
C218 C217 H217 118.5 . . ?
C216 C217 H217 118.5 . . ?
C217 C218 C209 116.9(5) . . ?
C217 C218 C201 125.5(4) . . ?
C209 C218 C201 117.5(4) . . ?
N219 C219 C203 121.3(4) . . ?
N219 C219 H219 119.4 . . ?
C203 C219 H219 119.4 . . ?
C219 N219 C222 124.9(4) . . ?
C225 C220 C229 117.7(5) . . ?
C225 C220 C221 119.5(5) . . ?
C229 C220 C221 122.7(5) . . ?
C222 C221 C220 119.3(5) . . ?
C222 C221 C121 119.9(5) . . ?
C220 C221 C121 120.7(4) . . ?
C221 C222 C223 121.1(5) . . ?
C221 C222 N219 116.4(4) . . ?
C223 C222 N219 122.5(5) . . ?
C224 C223 C222 119.7(5) . . ?
C224 C223 H223 120.1 . . ?
C222 C223 H223 120.1 . . ?
C223 C224 C225 121.4(5) . . ?
C223 C224 H224 119.3 . . ?
C225 C224 H224 119.3 . . ?
C220 C225 C226 119.9(5) . . ?
C220 C225 C224 119.0(5) . . ?
C226 C225 C224 121.1(6) . . ?
C227 C226 C225 120.8(6) . . ?
C227 C226 H226 119.6 . . ?
C225 C226 H226 119.6 . . ?
C226 C227 C228 118.8(5) . . ?
C226 C227 H227 120.6 . . ?
C228 C227 H227 120.6 . . ?
C229 C228 C227 121.4(6) . . ?
C229 C228 H228 119.3 . . ?
C227 C228 H228 119.3 . . ?
C228 C229 C220 121.3(6) . . ?
C228 C229 H230 119.3 . . ?
C220 C229 H230 119.3 . . ?

loop_
_geom_bond_atom_site_label_1
_geom_bond_atom_site_label_2
_geom_bond_distance
_geom_bond_site_symmetry_2
_geom_bond_publ_flag
C1A Cl2A 1.727(13) . ?
C1A Cl1A 1.777(16) . ?
C1A H1A 0.9900 . ?
C1A H1B 0.9900 . ?
C1B Cl2B 1.689(14) . ?
C1B Cl1B 1.749(15) . ?
C1B H1C 0.9900 . ?
C1B H1D 0.9900 . ?
C101 C106 1.415(7) . ?
C101 C102 1.429(7) . ?
C101 C118 1.485(7) . ?
C102 O102 1.318(5) . ?
C102 C103 1.404(7) . ?
O102 H102 0.8400 . ?
C103 C104 1.409(7) . ?
C103 C119 1.465(7) . ?
C104 C105 1.357(7) . ?
C104 H104 0.9500 . ?
C105 C106 1.400(8) . ?
C105 H105 0.9500 . ?
C106 C107 1.442(7) . ?
C107 C108 1.329(8) . ?
C107 H107 0.9500 . ?
C108 C109 1.427(8) . ?
C108 H108 0.9500 . ?
C109 C110 1.381(8) . ?
C109 C118 1.443(7) . ?
C110 C111 1.400(9) . ?
C110 H110 0.9500 . ?
C111 C112 1.410(8) . ?
C111 C116 1.414(8) . ?
C112 C113 1.360(10) . ?
C112 H112 0.9500 . ?
C113 C114 1.409(10) . ?
C113 H113 0.9500 . ?
C114 C115 1.362(8) . ?
C114 H114 0.9500 . ?
C115 C116 1.426(8) . ?
C115 H115 0.9500 . ?
C116 C117 1.391(7) . ?
C117 C118 1.389(7) . ?
C117 H117 0.9500 . ?
C119 N119 1.289(6) . ?
C119 H119 0.9500 . ?
N119 C122 1.432(6) . ?
C120 C129 1.416(7) . ?
C120 C125 1.423(7) . ?
C120 C121 1.428(7) . ?
C121 C122 1.367(7) . ?
C121 C221 1.504(7) . ?
C122 C123 1.398(7) . ?
C123 C124 1.358(7) . ?
C123 H123 0.9500 . ?
C124 C125 1.415(7) . ?
C124 H124 0.9500 . ?
C125 C126 1.412(7) . ?
C126 C127 1.357(8) . ?
C126 H126 0.9500 . ?
C127 C128 1.391(8) . ?
C127 H127 0.9500 . ?
C128 C129 1.371(7) . ?
C128 H128 0.9500 . ?
C129 H129 0.9500 . ?
C201 C202 1.408(7) . ?
C201 C206 1.419(7) . ?
C201 C218 1.472(7) . ?
C202 O202 1.343(5) . ?
C202 C203 1.399(7) . ?
O202 H202 0.8400 . ?
C203 C204 1.431(7) . ?
C203 C219 1.434(7) . ?
C204 C205 1.361(7) . ?
C204 H204 0.9500 . ?
C205 C206 1.399(7) . ?
C205 H205 0.9500 . ?
C206 C207 1.435(7) . ?
C207 C208 1.331(7) . ?
C207 H207 0.9500 . ?
C208 C209 1.438(7) . ?
C208 H208 0.9500 . ?
C209 C210 1.390(7) . ?
C209 C218 1.438(7) . ?
C210 C211 1.400(7) . ?
C210 H210 0.9500 . ?
C211 C216 1.413(7) . ?
C211 C212 1.428(8) . ?
C212 C213 1.344(8) . ?
C212 H212 0.9500 . ?
C213 C214 1.408(8) . ?
C213 H213 0.9500 . ?
C214 C215 1.353(7) . ?
C214 H214 0.9500 . ?
C215 C216 1.445(7) . ?
C215 H215 0.9500 . ?
C216 C217 1.399(7) . ?
C217 C218 1.380(7) . ?
C217 H217 0.9500 . ?
C219 N219 1.292(6) . ?
C219 H219 0.9500 . ?
N219 C222 1.412(6) . ?
C220 C225 1.406(8) . ?
C220 C229 1.408(7) . ?
C220 C221 1.433(7) . ?
C221 C222 1.384(7) . ?
C222 C223 1.407(7) . ?
C223 C224 1.367(7) . ?
C223 H223 0.9500 . ?
C224 C225 1.418(8) . ?
C224 H224 0.9500 . ?
C225 C226 1.415(8) . ?
C226 C227 1.360(9) . ?
C226 H226 0.9500 . ?
C227 C228 1.410(9) . ?
C227 H227 0.9500 . ?
C228 C229 1.346(7) . ?
C228 H228 0.9500 . ?
C229 H230 0.9500 . ?

loop_
_geom_hbond_atom_site_label_D
_geom_hbond_atom_site_label_H
_geom_hbond_atom_site_label_A
_geom_hbond_distance_DH
_geom_hbond_distance_HA
_geom_hbond_distance_DA
_geom_hbond_angle_DHA
_geom_hbond_site_symmetry_A
O102 H102 N119 0.84 1.75 2.497(5) 147.0 .
O102 H102 N119 0.84 1.75 2.497(5) 147.0 .

loop_
_geom_torsion_atom_site_label_1
_geom_torsion_atom_site_label_2
_geom_torsion_atom_site_label_3
_geom_torsion_atom_site_label_4
_geom_torsion
_geom_torsion_site_symmetry_1
_geom_torsion_site_symmetry_2
_geom_torsion_site_symmetry_3
_geom_torsion_site_symmetry_4
_geom_torsion_publ_flag
C106 C101 C102 O102 176.4(5) . . . . ?
C118 C101 C102 O102 -5.5(8) . . . . ?
C106 C101 C102 C103 -4.0(7) . . . . ?
C118 C101 C102 C103 174.1(5) . . . . ?
O102 C102 C103 C104 -177.2(5) . . . . ?
C101 C102 C103 C104 3.3(7) . . . . ?
O102 C102 C103 C119 0.7(7) . . . . ?
C101 C102 C103 C119 -178.8(5) . . . . ?
C102 C103 C104 C105 0.3(8) . . . . ?
C119 C103 C104 C105 -177.6(5) . . . . ?
C103 C104 C105 C106 -3.1(8) . . . . ?
C104 C105 C106 C101 2.2(9) . . . . ?
C104 C105 C106 C107 -178.2(5) . . . . ?
C102 C101 C106 C105 1.4(8) . . . . ?
C118 C101 C106 C105 -176.8(5) . . . . ?
C102 C101 C106 C107 -178.2(5) . . . . ?
C118 C101 C106 C107 3.6(8) . . . . ?
C105 C106 C107 C108 177.7(6) . . . . ?
C101 C106 C107 C108 -2.7(9) . . . . ?
C106 C107 C108 C109 -0.4(9) . . . . ?
C107 C108 C109 C110 -176.0(6) . . . . ?
C107 C108 C109 C118 2.4(8) . . . . ?
C108 C109 C110 C111 -179.4(5) . . . . ?
C118 C109 C110 C111 2.2(8) . . . . ?
C109 C110 C111 C112 -179.1(6) . . . . ?
C109 C110 C111 C116 -0.9(8) . . . . ?
C110 C111 C112 C113 -180.0(6) . . . . ?
C116 C111 C112 C113 1.9(9) . . . . ?
C111 C112 C113 C114 -1.4(10) . . . . ?
C112 C113 C114 C115 0.9(10) . . . . ?
C113 C114 C115 C116 -0.9(10) . . . . ?
C110 C111 C116 C117 0.2(8) . . . . ?
C112 C111 C116 C117 178.4(6) . . . . ?
C110 C111 C116 C115 179.9(5) . . . . ?
C112 C111 C116 C115 -1.8(8) . . . . ?
C114 C115 C116 C117 -178.9(6) . . . . ?
C114 C115 C116 C111 1.3(9) . . . . ?
C111 C116 C117 C118 -0.8(8) . . . . ?
C115 C116 C117 C118 179.4(5) . . . . ?
C116 C117 C118 C109 2.0(8) . . . . ?
C116 C117 C118 C101 -177.7(5) . . . . ?
C110 C109 C118 C117 -2.7(7) . . . . ?
C108 C109 C118 C117 178.9(5) . . . . ?
C110 C109 C118 C101 177.1(5) . . . . ?
C108 C109 C118 C101 -1.3(7) . . . . ?
C106 C101 C118 C117 178.1(5) . . . . ?
C102 C101 C118 C117 0.0(8) . . . . ?
C106 C101 C118 C109 -1.7(7) . . . . ?
C102 C101 C118 C109 -179.7(5) . . . . ?
C102 C103 C119 N119 -3.1(7) . . . . ?
C104 C103 C119 N119 174.9(5) . . . . ?
C103 C119 N119 C122 -179.9(4) . . . . ?
C129 C120 C121 C122 -177.8(5) . . . . ?
C125 C120 C121 C122 3.4(7) . . . . ?
C129 C120 C121 C221 2.6(7) . . . . ?
C125 C120 C121 C221 -176.3(4) . . . . ?
C120 C121 C122 C123 -5.0(7) . . . . ?
C221 C121 C122 C123 174.6(4) . . . . ?
C120 C121 C122 N119 177.5(4) . . . . ?
C221 C121 C122 N119 -2.8(7) . . . . ?
C119 N119 C122 C121 -165.5(5) . . . . ?
C119 N119 C122 C123 17.1(7) . . . . ?
C121 C122 C123 C124 3.7(7) . . . . ?
N119 C122 C123 C124 -179.1(4) . . . . ?
C122 C123 C124 C125 -0.5(7) . . . . ?
C123 C124 C125 C126 178.8(4) . . . . ?
C123 C124 C125 C120 -1.1(7) . . . . ?
C129 C120 C125 C126 0.9(7) . . . . ?
C121 C120 C125 C126 179.8(4) . . . . ?
C129 C120 C125 C124 -179.2(4) . . . . ?
C121 C120 C125 C124 -0.3(7) . . . . ?
C124 C125 C126 C127 179.5(4) . . . . ?
C120 C125 C126 C127 -0.7(7) . . . . ?
C125 C126 C127 C128 0.7(8) . . . . ?
C126 C127 C128 C129 -1.0(8) . . . . ?
C127 C128 C129 C120 1.3(8) . . . . ?
C125 C120 C129 C128 -1.2(7) . . . . ?
C121 C120 C129 C128 179.9(5) . . . . ?
C206 C201 C202 O202 -178.1(4) . . . . ?
C218 C201 C202 O202 -1.2(7) . . . . ?
C206 C201 C202 C203 0.8(7) . . . . ?
C218 C201 C202 C203 177.8(4) . . . . ?
O202 C202 C203 C204 179.4(4) . . . . ?
C201 C202 C203 C204 0.5(7) . . . . ?
O202 C202 C203 C219 -0.5(7) . . . . ?
C201 C202 C203 C219 -179.5(4) . . . . ?
C202 C203 C204 C205 -0.9(7) . . . . ?
C219 C203 C204 C205 179.0(4) . . . . ?
C203 C204 C205 C206 0.0(7) . . . . ?
C204 C205 C206 C201 1.4(7) . . . . ?
C204 C205 C206 C207 -177.4(5) . . . . ?
C202 C201 C206 C205 -1.8(7) . . . . ?
C218 C201 C206 C205 -178.9(4) . . . . ?
C202 C201 C206 C207 177.0(4) . . . . ?
C218 C201 C206 C207 -0.1(7) . . . . ?
C205 C206 C207 C208 177.5(5) . . . . ?
C201 C206 C207 C208 -1.2(7) . . . . ?
C206 C207 C208 C209 0.4(7) . . . . ?
C207 C208 C209 C210 -179.6(5) . . . . ?
C207 C208 C209 C218 1.7(7) . . . . ?
C208 C209 C210 C211 179.9(5) . . . . ?
C218 C209 C210 C211 -1.3(8) . . . . ?
C209 C210 C211 C216 1.7(8) . . . . ?
C209 C210 C211 C212 -178.1(5) . . . . ?
C210 C211 C212 C213 -179.1(5) . . . . ?
C216 C211 C212 C213 1.0(8) . . . . ?
C211 C212 C213 C214 -0.6(9) . . . . ?
C212 C213 C214 C215 0.2(9) . . . . ?
C213 C214 C215 C216 -0.3(8) . . . . ?
C210 C211 C216 C217 -0.9(7) . . . . ?
C212 C211 C216 C217 179.0(5) . . . . ?
C210 C211 C216 C215 179.1(4) . . . . ?
C212 C211 C216 C215 -1.0(7) . . . . ?
C214 C215 C216 C217 -179.3(5) . . . . ?
C214 C215 C216 C211 0.7(7) . . . . ?
C211 C216 C217 C218 -0.4(7) . . . . ?
C215 C216 C217 C218 179.6(5) . . . . ?
C216 C217 C218 C209 0.9(7) . . . . ?
C216 C217 C218 C201 -177.3(5) . . . . ?
C210 C209 C218 C217 0.0(7) . . . . ?
C208 C209 C218 C217 178.7(4) . . . . ?
C210 C209 C218 C201 178.4(5) . . . . ?
C208 C209 C218 C201 -2.9(7) . . . . ?
C202 C201 C218 C217 3.5(8) . . . . ?
C206 C201 C218 C217 -179.7(4) . . . . ?
C202 C201 C218 C209 -174.7(4) . . . . ?
C206 C201 C218 C209 2.1(7) . . . . ?
C202 C203 C219 N219 2.7(7) . . . . ?
C204 C203 C219 N219 -177.2(4) . . . . ?
C203 C219 N219 C222 175.5(4) . . . . ?
C225 C220 C221 C222 -0.7(7) . . . . ?
C229 C220 C221 C222 178.3(5) . . . . ?
C225 C220 C221 C121 -178.1(5) . . . . ?
C229 C220 C221 C121 0.9(7) . . . . ?
C122 C121 C221 C222 -106.5(5) . . . . ?
C120 C121 C221 C222 73.1(6) . . . . ?
C122 C121 C221 C220 70.9(6) . . . . ?
C120 C121 C221 C220 -109.5(5) . . . . ?
C220 C221 C222 C223 1.8(7) . . . . ?
C121 C221 C222 C223 179.2(4) . . . . ?
C220 C221 C222 N219 179.9(4) . . . . ?
C121 C221 C222 N219 -2.6(6) . . . . ?
C219 N219 C222 C221 178.4(4) . . . . ?
C219 N219 C222 C223 -3.4(7) . . . . ?
C221 C222 C223 C224 -2.3(7) . . . . ?
N219 C222 C223 C224 179.6(5) . . . . ?
C222 C223 C224 C225 1.7(8) . . . . ?
C229 C220 C225 C226 -1.4(7) . . . . ?
C221 C220 C225 C226 177.6(5) . . . . ?
C229 C220 C225 C224 -178.9(5) . . . . ?
C221 C220 C225 C224 0.1(7) . . . . ?
C223 C224 C225 C220 -0.6(8) . . . . ?
C223 C224 C225 C226 -178.1(5) . . . . ?
C220 C225 C226 C227 1.4(8) . . . . ?
C224 C225 C226 C227 178.9(5) . . . . ?
C225 C226 C227 C228 -1.2(9) . . . . ?
C226 C227 C228 C229 1.0(9) . . . . ?
C227 C228 C229 C220 -1.0(8) . . . . ?
C225 C220 C229 C228 1.2(8) . . . . ?
C221 C220 C229 C228 -177.8(5) . . . . ?
